data_4002824
loop_
_publ_author_name
'Li, Mu-Qing'
'Hu, Yue-Qiao'
'Bi, Le-Yu'
'Zhang, Hao-Lan'
'Wang, Yanyan'
'Zheng, Yan-Zhen'

_publ_section_title
;
 Structure Tunable Organic--Inorganic Bismuth Halides for an Enhanced
 Two-Dimensional Lead-Free Light-Harvesting Material
;
_journal_issue 13
_journal_name_full 'Chemistry of Materials'
_journal_page_first 5463
_journal_paper_doi 10.1021/acs.chemmater.7b01017
_journal_volume 29
_journal_year 2017
_chemical_formula_sum 'C12 H30 Bi2 Cl2 I7 N3 O0'
_chemical_formula_weight 1593.55
_chemical_name_common Bi2I7Cl2
_chemical_name_systematic
; 
 ? 
;
_space_group_IT_number 14
_symmetry_cell_setting monoclinic
_symmetry_space_group_name_Hall '-P 2yn'
_symmetry_space_group_name_H-M 'P 1 21/n 1'
_atom_sites_solution_hydrogens geom
_atom_sites_solution_primary direct
_atom_sites_solution_secondary difmap
_audit_creation_method SHELXL-97
_cell_angle_alpha 90.00
_cell_angle_beta 112.631(4)
_cell_angle_gamma 90.00
_cell_formula_units_Z 4
_cell_length_a 18.086(6)
_cell_length_b 9.287(3)
_cell_length_c 20.238(7)
_cell_measurement_reflns_used 9990
_cell_measurement_temperature 150(2)
_cell_measurement_theta_max 27.60
_cell_measurement_theta_min 2.18
_cell_volume 3137.5(18)
_computing_cell_refinement 'Bruker SMART'
_computing_data_collection 'Bruker SMART'
_computing_data_reduction 'Bruker SAINT'
_computing_molecular_graphics 'Bruker SHELXTL'
_computing_publication_material 'Bruker SHELXTL'
_computing_structure_refinement 'Bruker SHELXTL'
_computing_structure_solution 'Bruker SHELXTL'
_diffrn_ambient_temperature 150(2)
_diffrn_measured_fraction_theta_full 0.994
_diffrn_measured_fraction_theta_max 0.994
_diffrn_measurement_device_type 'CCD area detector'
_diffrn_measurement_method 'phi and omega scans'
_diffrn_radiation_monochromator graphite
_diffrn_radiation_source 'fine-focus sealed tube'
_diffrn_radiation_type MoK\a
_diffrn_radiation_wavelength 0.71073
_diffrn_reflns_av_R_equivalents 0.0502
_diffrn_reflns_av_sigmaI/netI 0.0419
_diffrn_reflns_limit_h_max 22
_diffrn_reflns_limit_h_min -21
_diffrn_reflns_limit_k_max 11
_diffrn_reflns_limit_k_min -11
_diffrn_reflns_limit_l_max 24
_diffrn_reflns_limit_l_min -24
_diffrn_reflns_number 24661
_diffrn_reflns_theta_full 26.00
_diffrn_reflns_theta_max 26.00
_diffrn_reflns_theta_min 1.92
_exptl_absorpt_coefficient_mu 18.267
_exptl_absorpt_correction_T_max 0.322
_exptl_absorpt_correction_T_min 0.068
_exptl_absorpt_correction_type multi-scan
_exptl_crystal_colour red
_exptl_crystal_density_diffrn 3.374
_exptl_crystal_density_method 'not measured'
_exptl_crystal_description block
_exptl_crystal_F_000 2776
_exptl_crystal_size_max 0.402
_exptl_crystal_size_mid 0.133
_exptl_crystal_size_min 0.062
_refine_diff_density_max 2.846
_refine_diff_density_min -6.719
_refine_diff_density_rms 0.350
_refine_ls_extinction_method none
_refine_ls_goodness_of_fit_ref 1.023
_refine_ls_hydrogen_treatment constr
_refine_ls_matrix_type full
_refine_ls_number_parameters 235
_refine_ls_number_reflns 6131
_refine_ls_number_restraints 0
_refine_ls_restrained_S_all 1.023
_refine_ls_R_factor_all 0.0447
_refine_ls_R_factor_gt 0.0419
_refine_ls_shift/su_max 0.001
_refine_ls_shift/su_mean 0.000
_refine_ls_structure_factor_coef Fsqd
_refine_ls_weighting_details 'calc w=1/[\s^2^(Fo^2^)+(0.0642P)^2^+97.2663P] where P=(Fo^2^+2Fc^2^)/3'
_refine_ls_weighting_scheme calc
_refine_ls_wR_factor_gt 0.1244
_refine_ls_wR_factor_ref 0.1267
_reflns_number_gt 5682
_reflns_number_total 6131
_reflns_threshold_expression >2sigma(I)
_cod_data_source_file cm7b01017_si_002.cif
_cod_data_source_block 4
_cod_depositor_comments 'Adding full bibliography for 4002821--4002824.cif.'
_cod_original_cell_volume 3137.4(18)
_cod_original_sg_symbol_H-M P2(1)/n
_cod_database_code 4002824

loop_
_symmetry_equiv_pos_as_xyz
'x, y, z'
'-x+1/2, y+1/2, -z+1/2'
'-x, -y, -z'
'x-1/2, -y-1/2, z-1/2'

loop_
_atom_site_label
_atom_site_type_symbol
_atom_site_fract_x
_atom_site_fract_y
_atom_site_fract_z
_atom_site_U_iso_or_equiv
_atom_site_adp_type
_atom_site_occupancy
_atom_site_symmetry_multiplicity
_atom_site_calc_flag
_atom_site_refinement_flags
Bi1 Bi -0.38405(2) -0.54358(4) -0.29303(2) 0.01280(12) Uani 1 1 d .
Bi2 Bi -0.36823(2) -0.53284(4) 0.04541(2) 0.01191(12) Uani 1 1 d .
I1 I -0.37639(5) -0.54591(8) -0.43438(4) 0.02142(18) Uani 1 1 d .
I2 I -0.37222(5) -0.54019(7) 0.18716(4) 0.01967(18) Uani 1 1 d .
I3 I -0.36828(4) -0.53803(7) -0.12297(3) 0.01590(17) Uani 1 1 d .
I4 I -0.23551(4) -0.32022(8) 0.09431(4) 0.02229(18) Uani 1 1 d .
I5 I -0.27278(5) -0.27657(8) -0.25618(4) 0.02444(18) Uani 1 1 d .
I6 I -0.53026(5) -0.38108(9) -0.33991(4) 0.02719(19) Uani 1 1 d .
I7 I -0.26735(6) -0.79186(11) 0.07536(5) 0.0404(2) Uani 1 1 d .
Cl1 Cl -0.51264(14) -0.7079(3) 0.00180(13) 0.0147(5) Uani 1 1 d .
Cl2 Cl -0.47951(16) -0.7768(3) -0.32553(14) 0.0210(5) Uani 1 1 d .
N1 N -0.5955(6) -0.9613(9) 0.1255(5) 0.0156(19) Uani 1 1 d .
N2 N -0.4237(5) -1.0468(9) 0.1979(5) 0.0145(18) Uani 1 1 d .
N3 N -0.0852(5) 0.4541(9) -0.0192(5) 0.0145(18) Uani 1 1 d .
C9 C -0.0440(6) 0.5638(12) 0.0381(6) 0.017(2) Uani 1 1 d .
H9A H -0.0221 0.5169 0.0838 0.021 Uiso 1 1 d R
H9B H -0.0832 0.6319 0.0396 0.021 Uiso 1 1 d R
C1 C -0.5557(7) -1.0753(12) 0.0965(6) 0.019(2) Uani 1 1 d .
H1A H -0.5962 -1.1479 0.0696 0.023 Uiso 1 1 calc R
H1B H -0.5351 -1.0296 0.0628 0.023 Uiso 1 1 calc R
C10 C -0.0214(6) 0.3564(12) -0.0252(6) 0.019(2) Uani 1 1 d .
H10A H -0.0461 0.2916 -0.0645 0.023 Uiso 1 1 d R
H10B H 0.0013 0.2997 0.0176 0.023 Uiso 1 1 d R
C3 C -0.4615(7) -0.9328(12) 0.2275(6) 0.020(2) Uani 1 1 d .
H3A H -0.4203 -0.8605 0.2535 0.023 Uiso 1 1 calc R
H3B H -0.4806 -0.9777 0.2624 0.023 Uiso 1 1 calc R
C2 C -0.4879(6) -1.1494(11) 0.1548(6) 0.017(2) Uani 1 1 d .
H2A H -0.5091 -1.1996 0.1870 0.021 Uiso 1 1 calc R
H2B H -0.4645 -1.2229 0.1332 0.021 Uiso 1 1 calc R
C5 C -0.6552(6) -0.8823(12) 0.0642(6) 0.021(2) Uani 1 1 d .
H5A H -0.6972 -0.9490 0.0353 0.031 Uiso 1 1 calc R
H5B H -0.6286 -0.8407 0.0347 0.031 Uiso 1 1 calc R
H5C H -0.6792 -0.8051 0.0824 0.031 Uiso 1 1 calc R
C11 C -0.1406(6) 0.3651(13) 0.0030(6) 0.020(2) Uani 1 1 d .
H11A H -0.1822 0.4269 0.0076 0.030 Uiso 1 1 calc R
H11B H -0.1103 0.3190 0.0491 0.030 Uiso 1 1 calc R
H11C H -0.1655 0.2909 -0.0332 0.030 Uiso 1 1 calc R
C6 C -0.6398(7) -1.0294(14) 0.1669(7) 0.026(3) Uani 1 1 d .
H6A H -0.6805 -1.0954 0.1357 0.038 Uiso 1 1 calc R
H6B H -0.6657 -0.9542 0.1844 0.038 Uiso 1 1 calc R
H6C H -0.6020 -1.0829 0.2076 0.038 Uiso 1 1 calc R
C7 C -0.3631(7) -1.1295(13) 0.2596(6) 0.023(2) Uani 1 1 d .
H7A H -0.3209 -1.0638 0.2890 0.035 Uiso 1 1 calc R
H7B H -0.3394 -1.2060 0.2407 0.035 Uiso 1 1 calc R
H7C H -0.3898 -1.1721 0.2888 0.035 Uiso 1 1 calc R
C4 C -0.5308(6) -0.8571(11) 0.1708(6) 0.017(2) Uani 1 1 d .
H4A H -0.5107 -0.8020 0.1392 0.021 Uiso 1 1 calc R
H4B H -0.5547 -0.7877 0.1941 0.021 Uiso 1 1 calc R
C12 C -0.1330(7) 0.5250(14) -0.0895(7) 0.025(3) Uani 1 1 d .
H12A H -0.1738 0.5877 -0.0838 0.037 Uiso 1 1 calc R
H12B H -0.1593 0.4510 -0.1254 0.037 Uiso 1 1 calc R
H12C H -0.0973 0.5824 -0.1051 0.037 Uiso 1 1 calc R
C8 C -0.3797(8) -0.9817(15) 0.1564(8) 0.030(3) Uani 1 1 d .
H8A H -0.3389 -0.9151 0.1872 0.045 Uiso 1 1 calc R
H8B H -0.4174 -0.9292 0.1152 0.045 Uiso 1 1 calc R
H8C H -0.3538 -1.0580 0.1396 0.045 Uiso 1 1 calc R

loop_
_atom_site_aniso_label
_atom_site_aniso_U_11
_atom_site_aniso_U_22
_atom_site_aniso_U_33
_atom_site_aniso_U_23
_atom_site_aniso_U_13
_atom_site_aniso_U_12
Bi1 0.0136(2) 0.0150(2) 0.0108(2) 0.00060(13) 0.00590(16) 0.00167(13)
Bi2 0.0099(2) 0.0152(2) 0.0115(2) -0.00130(13) 0.00503(16) -0.00225(13)
I1 0.0229(4) 0.0242(4) 0.0188(4) -0.0008(3) 0.0098(3) -0.0012(3)
I2 0.0232(4) 0.0225(4) 0.0164(4) -0.0016(2) 0.0110(3) -0.0005(3)
I3 0.0174(4) 0.0183(4) 0.0124(4) 0.0003(2) 0.0062(3) -0.0017(2)
I4 0.0165(4) 0.0225(4) 0.0239(4) 0.0037(3) 0.0034(3) -0.0043(3)
I5 0.0252(4) 0.0213(4) 0.0271(4) -0.0048(3) 0.0104(3) -0.0079(3)
I6 0.0294(4) 0.0326(4) 0.0224(4) 0.0044(3) 0.0132(3) 0.0127(3)
I7 0.0404(5) 0.0445(6) 0.0389(5) -0.0049(4) 0.0180(4) -0.0096(4)
Cl1 0.0124(11) 0.0176(12) 0.0154(12) -0.0014(9) 0.0069(10) -0.0013(9)
Cl2 0.0202(13) 0.0275(14) 0.0160(13) -0.0017(10) 0.0078(11) -0.0078(10)
N1 0.017(5) 0.017(5) 0.012(5) -0.002(3) 0.005(4) 0.000(3)
N2 0.012(4) 0.016(5) 0.014(5) 0.000(3) 0.003(4) 0.004(3)
N3 0.014(4) 0.020(5) 0.008(4) -0.001(3) 0.002(4) -0.001(3)
C9 0.016(5) 0.022(5) 0.014(5) -0.006(4) 0.006(4) 0.000(4)
C1 0.019(5) 0.023(5) 0.016(5) -0.005(4) 0.008(4) 0.000(4)
C10 0.011(5) 0.018(5) 0.027(6) -0.006(4) 0.007(4) 0.004(4)
C3 0.017(5) 0.018(5) 0.022(6) -0.008(4) 0.005(5) 0.001(4)
C2 0.017(5) 0.011(5) 0.020(5) -0.003(4) 0.003(4) 0.000(4)
C5 0.015(5) 0.021(6) 0.023(6) 0.009(4) 0.003(4) 0.009(4)
C11 0.012(5) 0.024(6) 0.026(6) 0.003(5) 0.009(5) -0.004(4)
C6 0.015(6) 0.038(7) 0.028(7) 0.008(5) 0.013(5) 0.003(5)
C7 0.016(5) 0.026(6) 0.018(6) -0.003(5) -0.005(4) 0.006(5)
C4 0.019(5) 0.007(5) 0.026(6) -0.003(4) 0.008(5) -0.001(4)
C12 0.014(6) 0.034(7) 0.022(6) 0.009(5) 0.003(5) 0.001(5)
C8 0.023(6) 0.034(7) 0.037(8) 0.009(6) 0.016(6) -0.005(5)

loop_
_atom_type_symbol
_atom_type_description
_atom_type_scat_dispersion_real
_atom_type_scat_dispersion_imag
_atom_type_scat_source
C C 0.0033 0.0016 'International Tables Vol C Tables 4.2.6.8 and 6.1.1.4'
H H 0.0000 0.0000 'International Tables Vol C Tables 4.2.6.8 and 6.1.1.4'
N N 0.0061 0.0033 'International Tables Vol C Tables 4.2.6.8 and 6.1.1.4'
O O 0.0106 0.0060 'International Tables Vol C Tables 4.2.6.8 and 6.1.1.4'
Cl Cl 0.1484 0.1585 'International Tables Vol C Tables 4.2.6.8 and 6.1.1.4'
I I -0.4742 1.8119 'International Tables Vol C Tables 4.2.6.8 and 6.1.1.4'
Bi Bi -4.1077 10.2566 'International Tables Vol C Tables 4.2.6.8 and 6.1.1.4'

loop_
_geom_angle_atom_site_label_1
_geom_angle_atom_site_label_2
_geom_angle_atom_site_label_3
_geom_angle
_geom_angle_site_symmetry_1
_geom_angle_site_symmetry_3
Cl2 Bi1 I6 85.39(7) . .
Cl2 Bi1 I1 91.29(6) . .
I6 Bi1 I1 93.74(3) . .
Cl2 Bi1 I5 179.37(6) . .
I6 Bi1 I5 95.12(4) . .
I1 Bi1 I5 88.30(2) . .
Cl2 Bi1 I3 93.25(6) . .
I6 Bi1 I3 92.00(2) . .
I1 Bi1 I3 172.95(2) . .
I5 Bi1 I3 87.11(2) . .
Cl2 Bi1 I5 86.77(7) . 2_444
I6 Bi1 I5 172.16(3) . 2_444
I1 Bi1 I5 86.18(2) . 2_444
I5 Bi1 I5 92.72(3) . 2_444
I3 Bi1 I5 88.69(2) . 2_444
I2 Bi2 Cl1 85.74(5) . .
I2 Bi2 I7 91.52(3) . .
Cl1 Bi2 I7 91.07(6) . .
I2 Bi2 I4 90.61(3) . .
Cl1 Bi2 I4 171.46(5) . .
I7 Bi2 I4 96.75(4) . .
I2 Bi2 Cl1 92.55(5) . 3_445
Cl1 Bi2 Cl1 82.46(8) . 3_445
I7 Bi2 Cl1 172.08(5) . 3_445
I4 Bi2 Cl1 90.00(6) . 3_445
I2 Bi2 I3 177.46(2) . .
Cl1 Bi2 I3 91.94(5) . .
I7 Bi2 I3 87.47(2) . .
I4 Bi2 I3 91.83(2) . .
Cl1 Bi2 I3 88.18(5) 3_445 .
Bi1 I3 Bi2 175.50(2) . .
Bi1 I5 Bi1 166.37(3) . 2_454
Bi2 Cl1 Bi2 97.54(8) . 3_445
C5 N1 C6 107.4(9) . .
C5 N1 C4 109.4(8) . .
C6 N1 C4 112.4(9) . .
C5 N1 C1 108.8(8) . .
C6 N1 C1 110.8(9) . .
C4 N1 C1 107.9(8) . .
C8 N2 C2 113.2(9) . .
C8 N2 C3 111.3(9) . .
C2 N2 C3 108.0(8) . .
C8 N2 C7 107.2(9) . .
C2 N2 C7 108.1(8) . .
C3 N2 C7 108.9(8) . .
C11 N3 C9 109.5(8) . .
C11 N3 C10 108.3(8) . .
C9 N3 C10 107.5(8) . .
C11 N3 C12 108.5(8) . .
C9 N3 C12 111.4(9) . .
C10 N3 C12 111.5(9) . .
C10 C9 N3 113.0(9) 3_565 .
C2 C1 N1 112.4(9) . .
C9 C10 N3 113.3(9) 3_565 .
N2 C3 C4 113.4(9) . .
N2 C2 C1 112.5(9) . .
C3 C4 N1 112.5(8) . .

loop_
_geom_bond_atom_site_label_1
_geom_bond_atom_site_label_2
_geom_bond_distance
_geom_bond_site_symmetry_2
Bi1 Cl2 2.689(3) .
Bi1 I6 2.8704(11) .
Bi1 I1 2.9169(13) .
Bi1 I5 3.0983(11) .
Bi1 I3 3.3428(14) .
Bi1 I5 3.3978(12) 2_444
Bi2 I2 2.8982(13) .
Bi2 Cl1 2.910(3) .
Bi2 I7 2.9380(13) .
Bi2 I4 2.9684(10) .
Bi2 Cl1 2.995(3) 3_445
Bi2 I3 3.4078(13) .
I5 Bi1 3.3978(12) 2_454
Cl1 Bi2 2.995(3) 3_445
N1 C5 1.487(13) .
N1 C6 1.504(14) .
N1 C4 1.523(13) .
N1 C1 1.518(14) .
N2 C8 1.489(15) .
N2 C2 1.496(13) .
N2 C3 1.505(13) .
N2 C7 1.515(13) .
N3 C11 1.494(13) .
N3 C9 1.507(13) .
N3 C10 1.509(13) .
N3 C12 1.504(14) .
C9 C10 1.500(15) 3_565
C1 C2 1.502(15) .
C10 C9 1.500(15) 3_565
C3 C4 1.508(15) .
